data_7249718
loop_
_publ_author_name
'Zeng, Fei'
'Tang, Lin Li'
'Wang, Jian-Hao'
'Sun, Bin'
'Ding, Man Hua'
'Li, Qin-Chun'

_publ_section_title
;
 Benzoimidazole-2-one based macrocyclic arenes: Synthesis, and
 Solvent-induced structural changes
;
_journal_name_full CrystEngComm
_journal_paper_doi 10.1039/D4CE01150C
_journal_year 2025
_chemical_formula_moiety '3(C H Cl3), C45 H36 N6 O3'
_chemical_formula_sum 'C48 H39 Cl9 N6 O3'
_chemical_formula_weight 1066.90
_space_group_crystal_system triclinic
_space_group_IT_number 2
_space_group_name_Hall '-P 1'
_space_group_name_H-M_alt 'P -1'
_atom_sites_solution_hydrogens geom
_atom_sites_solution_primary direct
_audit_creation_date 2024-04-02
_audit_creation_method
;
Olex2 1.5-beta
(compiled 2022.04.07 svn.rca3783a0 for OlexSys, GUI svn.r6439)
;
_audit_update_record
;
2024-11-11 deposited with the CCDC.	2024-12-27 downloaded from the CCDC.
;
_cell_angle_alpha 109.362(7)
_cell_angle_beta 96.339(7)
_cell_angle_gamma 102.534(7)
_cell_formula_units_Z 2
_cell_length_a 13.234(7)
_cell_length_b 13.892(7)
_cell_length_c 16.543(9)
_cell_measurement_reflns_used 1847
_cell_measurement_temperature 296.15
_cell_measurement_theta_max 17.96
_cell_measurement_theta_min 2.28
_cell_volume 2746(3)
_computing_cell_refinement 'SAINT v8.34A (Bruker, 2013)'
_computing_data_reduction 'SAINT v8.34A (Bruker, 2013)'
_computing_molecular_graphics 'Olex2 1.5-beta (Dolomanov et al., 2009)'
_computing_publication_material 'Olex2 1.5-beta (Dolomanov et al., 2009)'
_computing_structure_refinement 'SHELXL 2018/3 (Sheldrick, 2015)'
_computing_structure_solution 'SHELXS  (Sheldrick, 2008)'
_diffrn_ambient_temperature 296.15
_diffrn_measured_fraction_theta_full 0.997
_diffrn_measured_fraction_theta_max 0.997
_diffrn_measurement_device_type 'Bruker APEX-II CCD'
_diffrn_measurement_method '\f and \w scans'
_diffrn_radiation_type MoK\a
_diffrn_radiation_wavelength 0.71073
_diffrn_reflns_av_R_equivalents 0.0934
_diffrn_reflns_av_unetI/netI 0.1304
_diffrn_reflns_Laue_measured_fraction_full 0.997
_diffrn_reflns_Laue_measured_fraction_max 0.997
_diffrn_reflns_limit_h_max 15
_diffrn_reflns_limit_h_min -15
_diffrn_reflns_limit_k_max 16
_diffrn_reflns_limit_k_min -16
_diffrn_reflns_limit_l_max 19
_diffrn_reflns_limit_l_min -19
_diffrn_reflns_number 26432
_diffrn_reflns_point_group_measured_fraction_full 0.997
_diffrn_reflns_point_group_measured_fraction_max 0.997
_diffrn_reflns_theta_full 25.027
_diffrn_reflns_theta_max 25.027
_diffrn_reflns_theta_min 1.331
_diffrn_source_current 30.0
_diffrn_source_power 1.5
_diffrn_source_voltage 50.0
_diffrn_standards_number 0
_exptl_absorpt_coefficient_mu 0.502
_exptl_absorpt_correction_T_max 0.7455
_exptl_absorpt_correction_T_min 0.5951
_exptl_absorpt_correction_type multi-scan
_exptl_absorpt_process_details
;
SADABS-2014/5 (Bruker,2014/5) was used for absorption correction.
wR2(int) was 0.0834 before and 0.0535 after correction.
The Ratio of minimum to maximum transmission is 0.7983.
The \l/2 correction factor is 0.00150.
;
_exptl_crystal_colour yellow
_exptl_crystal_colour_primary yellow
_exptl_crystal_density_diffrn 1.291
_exptl_crystal_description block
_exptl_crystal_F_000 1092
_exptl_crystal_size_max 0.15
_exptl_crystal_size_mid 0.12
_exptl_crystal_size_min 0.11
_refine_diff_density_max 0.595
_refine_diff_density_min -0.485
_refine_diff_density_rms 0.062
_refine_ls_extinction_method none
_refine_ls_goodness_of_fit_ref 0.984
_refine_ls_hydrogen_treatment constr
_refine_ls_matrix_type full
_refine_ls_number_parameters 595
_refine_ls_number_reflns 9686
_refine_ls_number_restraints 513
_refine_ls_restrained_S_all 0.970
_refine_ls_R_factor_all 0.2085
_refine_ls_R_factor_gt 0.0918
_refine_ls_shift/su_max 0.008
_refine_ls_shift/su_mean 0.002
_refine_ls_structure_factor_coef Fsqd
_refine_ls_weighting_details 'w=1/[\s^2^(Fo^2^)+(0.1475P)^2^] where P=(Fo^2^+2Fc^2^)/3'
_refine_ls_weighting_scheme calc
_refine_ls_wR_factor_gt 0.2449
_refine_ls_wR_factor_ref 0.3105
_reflns_Friedel_coverage 0.000
_reflns_number_gt 3620
_reflns_number_total 9686
_reflns_threshold_expression 'I > 2\s(I)'
_cod_data_source_file d4ce01150c2.cif
_cod_data_source_block 22_a
_cod_database_code 7249718
_shelx_shelxl_version_number 2018/3
_shelx_space_group_comment
;
The symmetry employed for this shelxl refinement is uniquely defined
by the following loop, which should always be used as a source of
symmetry information in preference to the above space-group names.
They are only intended as comments.
;
_shelx_estimated_absorpt_t_max 0.947
_shelx_estimated_absorpt_t_min 0.928
_olex2_refinement_description
;
1. Fixed Uiso
 At 1.2 times of:
  All C(H) groups, All C(H,H) groups
2. Rigid body (RIGU) restrains
 C20, O1, C7, N1, N2, C6, C43, C5, C8, C1, C40, H43A, H43B, C4, H8A, H8B, C9,
 H1, C2, C39, C42, C3, H4, C10, C14, H2, C38, H39, C41, H42, H3, H10, C11, C13,
 H14, C37, H38, H41, H11, C12, H13, C36, C15, N6, H36A, H36B, N3, H15A, H15B,
 C00O, C35, C00R, C16, O3, N5, C30, C34, O2, N4, C17, C21, C29, C31, C33, H34,
 C22, H17, C18, C26, H29A, H29B, H31, C32, H33, H22A, H22B, C23, H18, C19, H20,
 C25, C28, H32, C24, C27, H19, H25, H28, H24, H27
 with sigma for 1-2 distances of 0.001 and sigma for 1-3 distances of 0.005
 Cl6, Cl4, C45, Cl5, H45
 with sigma for 1-2 distances of 0.001 and sigma for 1-3 distances of 0.005
 Cl1, C44, Cl2, Cl3, H44
 with sigma for 1-2 distances of 0.001 and sigma for 1-3 distances of 0.005
 Cl8, Cl7, C46, Cl9, H46
 with sigma for 1-2 distances of 0.001 and sigma for 1-3 distances of 0.005
3.a Ternary CH refined with riding coordinates:
 C44(H44), C45(H45), C46(H46)
3.b Secondary CH2 refined with riding coordinates:
 C8(H8A,H8B), C15(H15A,H15B), C22(H22A,H22B), C29(H29A,H29B), C36(H36A,H36B),
 C43(H43A,H43B)
3.c Aromatic/amide H refined with riding coordinates:
 C1(H1), C2(H2), C3(H3), C4(H4), C10(H10), C11(H11), C13(H13), C14(H14),
 C17(H17), C18(H18), C19(H19), C20(H20), C24(H24), C25(H25), C27(H27), C28(H28),
  C31(H31), C32(H32), C33(H33), C34(H34), C38(H38), C39(H39), C41(H41), C42(H42)
;
_smtbx_masks_void_probe_radius 1.2
_smtbx_masks_void_truncation_radius 1.2
_olex2_submission_special_instructions 'No special instructions were received'

loop_
_space_group_symop_operation_xyz
'x, y, z'
'-x, -y, -z'

loop_
_atom_site_label
_atom_site_type_symbol
_atom_site_fract_x
_atom_site_fract_y
_atom_site_fract_z
_atom_site_U_iso_or_equiv
_atom_site_adp_type
_atom_site_occupancy
_atom_site_site_symmetry_order
_atom_site_calc_flag
_atom_site_refinement_flags_posn
_atom_site_refinement_flags_adp
_atom_site_refinement_flags_occupancy
_atom_site_disorder_assembly
_atom_site_disorder_group
Cl1 Cl 0.27938(13) 0.65091(14) 0.09445(12) 0.1777(8) Uani 1 1 d . . . . .
Cl2 Cl 0.45654(13) 0.60769(11) 0.02069(8) 0.1530(6) Uani 1 1 d . . . . .
Cl3 Cl 0.41224(16) 0.80514(11) 0.04689(10) 0.1770(7) Uani 1 1 d . . . . .
C44 C 0.4087(3) 0.7050(3) 0.0872(2) 0.0911(14) Uani 1 1 d . . . . .
H44 H 0.453206 0.734629 0.145775 0.109 Uiso 1 1 calc R U . . .
Cl4 Cl 0.12128(16) 0.30630(11) 0.34003(11) 0.1839(8) Uani 1 1 d . . . . .
Cl5 Cl 0.28162(13) 0.24782(14) 0.42264(11) 0.1720(7) Uani 1 1 d . . . . .
Cl6 Cl 0.08028(13) 0.22044(12) 0.47074(10) 0.1686(7) Uani 1 1 d . . . . .
C45 C 0.1445(4) 0.2169(3) 0.3853(3) 0.1146(18) Uani 1 1 d . . . . .
H45 H 0.120416 0.145520 0.340290 0.138 Uiso 1 1 calc R U . . .
Cl7 Cl 0.15831(10) 0.89688(12) 0.78371(9) 0.1421(6) Uani 1 1 d . . . . .
Cl8 Cl 0.30952(15) 0.94324(11) 0.93994(9) 0.1676(6) Uani 1 1 d . . . . .
Cl9 Cl 0.26494(14) 1.11003(11) 0.88950(10) 0.1616(7) Uani 1 1 d . . . . .
C46 C 0.2766(3) 0.9808(3) 0.8538(2) 0.1061(15) Uani 1 1 d . . . . .
H46 H 0.333137 0.977842 0.820193 0.127 Uiso 1 1 calc R U . . .
O1 O 0.56848(17) 0.75735(18) 0.25194(14) 0.0781(7) Uani 1 1 d . . . . .
O2 O 0.46072(16) 0.93201(17) 0.75460(15) 0.0749(8) Uani 1 1 d . . . . .
O3 O 0.53856(19) 0.30034(18) 0.47666(16) 0.0902(8) Uani 1 1 d . . . . .
N1 N 0.7246(2) 0.70476(19) 0.25571(16) 0.0630(7) Uani 1 1 d . . . . .
N2 N 0.7331(2) 0.8730(2) 0.32477(17) 0.0673(7) Uani 1 1 d . . . . .
N3 N 0.6338(2) 1.0141(2) 0.75115(17) 0.0672(6) Uani 1 1 d . . . . .
N4 N 0.60995(19) 0.8980(2) 0.81670(17) 0.0658(6) Uani 1 1 d . . . . .
N5 N 0.66594(19) 0.38396(18) 0.60652(17) 0.0628(7) Uani 1 1 d . . . . .
N6 N 0.7207(2) 0.34376(18) 0.48147(16) 0.0625(7) Uani 1 1 d . . . . .
C00O C 0.6314(3) 0.3388(2) 0.5166(2) 0.0645(8) Uani 1 1 d . . . . .
C00R C 0.5576(2) 0.9464(2) 0.7721(2) 0.0640(7) Uani 1 1 d . . . . .
C1 C 0.9205(3) 0.7207(3) 0.2967(2) 0.0807(11) Uani 1 1 d . . . . .
H1 H 0.917001 0.649509 0.268791 0.097 Uiso 1 1 calc R U . . .
C2 C 1.0154(3) 0.7941(3) 0.3414(3) 0.0961(12) Uani 1 1 d . . . . .
H2 H 1.076900 0.772123 0.343107 0.115 Uiso 1 1 calc R U . . .
C3 C 1.0208(3) 0.8994(3) 0.3837(2) 0.0891(11) Uani 1 1 d . . . . .
H3 H 1.085785 0.946712 0.414072 0.107 Uiso 1 1 calc R U . . .
C4 C 0.9313(3) 0.9367(3) 0.3822(2) 0.0772(10) Uani 1 1 d . . . . .
H4 H 0.934785 1.007813 0.410250 0.093 Uiso 1 1 calc R U . . .
C5 C 0.8373(2) 0.8624(2) 0.33697(19) 0.0614(8) Uani 1 1 d . . . . .
C6 C 0.8306(2) 0.7564(2) 0.2946(2) 0.0654(8) Uani 1 1 d . . . . .
C7 C 0.6644(2) 0.7755(2) 0.27341(19) 0.0638(8) Uani 1 1 d . . . . .
C8 C 0.7030(3) 0.9702(2) 0.3564(2) 0.0725(8) Uani 1 1 d . . . . .
H8A H 0.640580 0.964895 0.316726 0.087 Uiso 1 1 calc R U . . .
H8B H 0.759285 1.027535 0.355693 0.087 Uiso 1 1 calc R U . . .
C9 C 0.6802(2) 0.9976(2) 0.4475(2) 0.0613(7) Uani 1 1 d . . . . .
C10 C 0.7159(3) 1.1014(2) 0.5071(2) 0.0697(9) Uani 1 1 d . . . . .
H10 H 0.755702 1.153408 0.490974 0.084 Uiso 1 1 calc R U . . .
C11 C 0.6938(3) 1.1277(2) 0.5882(2) 0.0737(8) Uani 1 1 d . . . . .
H11 H 0.718346 1.197859 0.626534 0.088 Uiso 1 1 calc R U . . .
C12 C 0.6356(2) 1.0532(2) 0.6157(2) 0.0631(7) Uani 1 1 d . . . . .
C13 C 0.6001(3) 0.9494(2) 0.5564(2) 0.0715(9) Uani 1 1 d . . . . .
H13 H 0.561391 0.897136 0.572918 0.086 Uiso 1 1 calc R U . . .
C14 C 0.6213(3) 0.9230(2) 0.4739(2) 0.0749(9) Uani 1 1 d . . . . .
H14 H 0.595375 0.853293 0.434844 0.090 Uiso 1 1 calc R U . . .
C15 C 0.6123(3) 1.0829(3) 0.7073(2) 0.0791(8) Uani 1 1 d . . . . .
H15A H 0.654282 1.154631 0.741925 0.095 Uiso 1 1 calc R U . . .
H15B H 0.538545 1.082219 0.703958 0.095 Uiso 1 1 calc R U . . .
C16 C 0.7345(3) 1.0068(3) 0.7810(2) 0.0668(7) Uani 1 1 d . . . . .
C17 C 0.8325(3) 1.0576(3) 0.7768(3) 0.0906(11) Uani 1 1 d . . . . .
H17 H 0.842877 1.108108 0.750972 0.109 Uiso 1 1 calc R U . . .
C18 C 0.9170(3) 1.0303(3) 0.8133(3) 0.1068(9) Uani 1 1 d . . . . .
H18 H 0.984948 1.060360 0.808343 0.128 Uiso 1 1 calc R U . . .
C19 C 0.9036(3) 0.9614(4) 0.8556(3) 0.1072(9) Uani 1 1 d . . . . .
H19 H 0.962284 0.948017 0.881675 0.129 Uiso 1 1 calc R U . . .
C20 C 0.8028(3) 0.9103(3) 0.8604(3) 0.0934(11) Uani 1 1 d . . . . .
H20 H 0.792951 0.861768 0.888210 0.112 Uiso 1 1 calc R U . . .
C21 C 0.7185(3) 0.9340(3) 0.8228(2) 0.0676(7) Uani 1 1 d . . . . .
C22 C 0.5576(3) 0.8170(3) 0.8467(2) 0.0768(9) Uani 1 1 d . . . . .
H22A H 0.482536 0.811394 0.837880 0.092 Uiso 1 1 calc R U . . .
H22B H 0.583706 0.839000 0.908929 0.092 Uiso 1 1 calc R U . . .
C23 C 0.5732(2) 0.7089(2) 0.8011(2) 0.0643(7) Uani 1 1 d . . . . .
C24 C 0.5593(3) 0.6671(2) 0.7120(2) 0.0694(9) Uani 1 1 d . . . . .
H24 H 0.543263 0.707096 0.679640 0.083 Uiso 1 1 calc R U . . .
C25 C 0.5688(3) 0.5652(2) 0.6686(2) 0.0690(8) Uani 1 1 d . . . . .
H25 H 0.559811 0.538283 0.608024 0.083 Uiso 1 1 calc R U . . .
C26 C 0.5916(2) 0.5052(2) 0.7159(2) 0.0634(7) Uani 1 1 d . . . . .
C27 C 0.5979(3) 0.6486(3) 0.8474(2) 0.0829(10) Uani 1 1 d . . . . .
H27 H 0.609170 0.675835 0.908093 0.100 Uiso 1 1 calc R U . . .
C28 C 0.6063(3) 0.5474(3) 0.8041(2) 0.0812(10) Uani 1 1 d . . . . .
H28 H 0.622467 0.507395 0.836518 0.097 Uiso 1 1 calc R U . . .
C29 C 0.5958(3) 0.3929(3) 0.6683(2) 0.0771(9) Uani 1 1 d . . . . .
H29A H 0.618391 0.364154 0.711078 0.092 Uiso 1 1 calc R U . . .
H29B H 0.525118 0.350057 0.637394 0.092 Uiso 1 1 calc R U . . .
C30 C 0.7759(2) 0.4176(2) 0.6270(2) 0.0571(7) Uani 1 1 d . . . . .
C31 C 0.8452(3) 0.4651(3) 0.7054(2) 0.0743(10) Uani 1 1 d . . . . .
H31 H 0.821812 0.481303 0.758111 0.089 Uiso 1 1 calc R U . . .
C32 C 0.9528(3) 0.4883(3) 0.7030(3) 0.0872(11) Uani 1 1 d . . . . .
H32 H 1.002235 0.521107 0.755098 0.105 Uiso 1 1 calc R U . . .
C33 C 0.9864(3) 0.4638(3) 0.6258(3) 0.0934(12) Uani 1 1 d . . . . .
H33 H 1.058620 0.480062 0.626878 0.112 Uiso 1 1 calc R U . . .
C34 C 0.9173(3) 0.4155(3) 0.5454(2) 0.0803(10) Uani 1 1 d . . . . .
H34 H 0.941113 0.399538 0.492910 0.096 Uiso 1 1 calc R U . . .
C35 C 0.8095(2) 0.3924(2) 0.5481(2) 0.0560(7) Uani 1 1 d . . . . .
C36 C 0.7176(3) 0.3048(2) 0.3895(2) 0.0760(10) Uani 1 1 d . . . . .
H36A H 0.654850 0.246099 0.361543 0.091 Uiso 1 1 calc R U . . .
H36B H 0.778337 0.277322 0.379129 0.091 Uiso 1 1 calc R U . . .
C37 C 0.7174(2) 0.3856(2) 0.3461(2) 0.0592(7) Uani 1 1 d . . . . .
C38 C 0.7059(2) 0.4848(2) 0.3890(2) 0.0600(8) Uani 1 1 d . . . . .
H38 H 0.702902 0.506487 0.448058 0.072 Uiso 1 1 calc R U . . .
C39 C 0.6988(2) 0.5525(2) 0.34411(19) 0.0610(8) Uani 1 1 d . . . . .
H39 H 0.693660 0.620257 0.374492 0.073 Uiso 1 1 calc R U . . .
C40 C 0.6993(2) 0.5227(2) 0.2567(2) 0.0597(7) Uani 1 1 d . . . . .
C41 C 0.7227(3) 0.3570(3) 0.2587(2) 0.0733(9) Uani 1 1 d . . . . .
H41 H 0.733231 0.291338 0.229158 0.088 Uiso 1 1 calc R U . . .
C42 C 0.7126(3) 0.4241(3) 0.2139(2) 0.0735(9) Uani 1 1 d . . . . .
H42 H 0.714846 0.402373 0.154731 0.088 Uiso 1 1 calc R U . . .
C43 C 0.6842(3) 0.5923(2) 0.2057(2) 0.0733(10) Uani 1 1 d . . . . .
H43A H 0.719055 0.574398 0.156251 0.088 Uiso 1 1 calc R U . . .
H43B H 0.609419 0.576833 0.182774 0.088 Uiso 1 1 calc R U . . .

loop_
_atom_site_aniso_label
_atom_site_aniso_U_11
_atom_site_aniso_U_22
_atom_site_aniso_U_33
_atom_site_aniso_U_23
_atom_site_aniso_U_13
_atom_site_aniso_U_12
Cl1 0.1112(11) 0.2008(14) 0.2120(14) 0.0834(11) 0.0086(10) 0.0238(10)
Cl2 0.2231(12) 0.1549(9) 0.0988(8) 0.0307(7) 0.0424(8) 0.1066(8)
Cl3 0.2897(18) 0.1312(8) 0.1464(10) 0.0731(7) 0.0493(11) 0.0913(9)
C44 0.110(3) 0.102(2) 0.067(2) 0.0268(17) 0.0044(19) 0.0522(17)
Cl4 0.2597(17) 0.1423(9) 0.1832(11) 0.0903(7) 0.0240(12) 0.0828(9)
Cl5 0.1603(10) 0.2229(13) 0.1567(11) 0.0609(10) 0.0544(9) 0.1013(9)
Cl6 0.1895(12) 0.1299(10) 0.1705(10) 0.0494(8) 0.0860(9) -0.0051(9)
C45 0.146(3) 0.086(2) 0.113(3) 0.030(2) 0.033(2) 0.042(2)
Cl7 0.1066(8) 0.1820(11) 0.1492(10) 0.0594(8) 0.0378(7) 0.0580(7)
Cl8 0.2673(15) 0.1729(9) 0.1089(8) 0.0696(6) 0.0462(9) 0.1195(9)
Cl9 0.2316(14) 0.1373(9) 0.1480(10) 0.0648(7) 0.0533(10) 0.0866(9)
C46 0.115(3) 0.148(3) 0.086(2) 0.0523(19) 0.0452(19) 0.069(2)
O1 0.0542(9) 0.1015(14) 0.0849(13) 0.0482(10) 0.0037(9) 0.0167(10)
O2 0.0560(8) 0.0793(13) 0.0891(14) 0.0221(11) 0.0226(9) 0.0275(9)
O3 0.0655(10) 0.0798(14) 0.1194(16) 0.0442(12) -0.0010(10) 0.0052(11)
N1 0.0530(9) 0.0714(9) 0.0681(14) 0.0340(9) 0.0079(10) 0.0127(7)
N2 0.0574(9) 0.0760(9) 0.0834(15) 0.0462(9) 0.0149(10) 0.0204(7)
N3 0.0590(9) 0.0675(9) 0.0786(11) 0.0237(6) 0.0262(8) 0.0229(7)
N4 0.0560(9) 0.0692(9) 0.0766(11) 0.0237(6) 0.0251(8) 0.0243(7)
N5 0.0525(9) 0.0608(13) 0.0862(8) 0.0372(9) 0.0183(7) 0.0191(10)
N6 0.0661(9) 0.0515(12) 0.0752(8) 0.0275(9) 0.0132(7) 0.0200(10)
C00O 0.0617(9) 0.0510(15) 0.0879(10) 0.0350(11) 0.0139(7) 0.0149(11)
C00R 0.0568(8) 0.0580(11) 0.0757(13) 0.0173(7) 0.0209(8) 0.0200(7)
C1 0.0607(10) 0.0893(16) 0.105(2) 0.0466(15) 0.0194(13) 0.0260(8)
C2 0.0582(16) 0.1109(12) 0.129(3) 0.0606(15) 0.0175(16) 0.0177(12)
C3 0.0513(12) 0.1057(11) 0.117(2) 0.0606(13) 0.0117(15) 0.0061(9)
C4 0.0621(11) 0.0759(16) 0.093(2) 0.0404(14) 0.0082(13) 0.0059(8)
C5 0.0535(9) 0.0722(10) 0.0707(16) 0.0428(10) 0.0137(11) 0.0148(8)
C6 0.0508(9) 0.0727(10) 0.0798(18) 0.0393(11) 0.0126(11) 0.0131(8)
C7 0.0550(8) 0.0812(11) 0.0682(17) 0.0439(11) 0.0109(10) 0.0191(7)
C8 0.0663(18) 0.0688(11) 0.0954(11) 0.0463(11) 0.0173(11) 0.0180(10)
C9 0.0485(16) 0.0575(10) 0.0920(10) 0.0430(7) 0.0107(10) 0.0195(10)
C10 0.0640(19) 0.0541(11) 0.1059(10) 0.0433(10) 0.0201(11) 0.0221(13)
C11 0.0715(18) 0.0514(12) 0.1086(10) 0.0357(8) 0.0257(10) 0.0237(11)
C12 0.0547(16) 0.0540(10) 0.0940(10) 0.0330(7) 0.0223(10) 0.0283(10)
C13 0.073(2) 0.0559(12) 0.0889(10) 0.0348(10) 0.0198(11) 0.0080(14)
C14 0.086(2) 0.0488(12) 0.0833(10) 0.0259(8) 0.0170(10) 0.0034(12)
C15 0.080(2) 0.0675(12) 0.1028(10) 0.0331(8) 0.0366(11) 0.0344(12)
C16 0.0556(9) 0.0604(11) 0.0743(13) 0.0104(7) 0.0187(9) 0.0151(9)
C17 0.0623(10) 0.0824(18) 0.120(2) 0.0227(13) 0.0394(10) 0.0170(9)
C18 0.0610(15) 0.1209(14) 0.1208(16) 0.0217(8) 0.0251(13) 0.0215(11)
C19 0.0622(14) 0.1377(15) 0.1061(16) 0.0253(9) 0.0152(14) 0.0271(14)
C20 0.0635(11) 0.125(2) 0.096(2) 0.0396(13) 0.0153(10) 0.0362(9)
C21 0.0560(9) 0.0759(11) 0.0686(13) 0.0178(7) 0.0199(9) 0.0230(9)
C22 0.0749(18) 0.0897(10) 0.0869(16) 0.0425(8) 0.0394(13) 0.0366(10)
C23 0.0520(17) 0.0831(9) 0.0709(9) 0.0369(7) 0.0214(11) 0.0259(9)
C24 0.074(2) 0.0842(11) 0.0717(9) 0.0429(10) 0.0211(13) 0.0381(11)
C25 0.0731(19) 0.0841(9) 0.0674(12) 0.0383(7) 0.0238(12) 0.0346(10)
C26 0.0508(17) 0.0745(9) 0.0839(9) 0.0446(7) 0.0277(11) 0.0235(10)
C27 0.100(2) 0.1028(10) 0.0653(13) 0.0421(7) 0.0240(13) 0.0452(11)
C28 0.094(2) 0.1004(11) 0.0853(10) 0.0597(10) 0.0379(13) 0.0479(12)
C29 0.0706(15) 0.0723(12) 0.1013(14) 0.0430(12) 0.0336(9) 0.0196(12)
C30 0.0526(9) 0.0532(15) 0.0754(9) 0.0312(11) 0.0160(7) 0.0203(11)
C31 0.0715(11) 0.079(2) 0.0751(13) 0.0312(14) 0.0111(10) 0.0220(14)
C32 0.0660(11) 0.087(2) 0.1017(12) 0.0327(15) 0.0014(10) 0.0173(15)
C33 0.0567(17) 0.111(2) 0.1210(10) 0.0497(16) 0.0196(9) 0.0278(17)
C34 0.0660(10) 0.080(2) 0.1093(14) 0.0457(16) 0.0282(10) 0.0259(14)
C35 0.0630(9) 0.0399(13) 0.0737(9) 0.0264(10) 0.0161(7) 0.0214(10)
C36 0.097(2) 0.0560(11) 0.0742(9) 0.0213(8) 0.0121(13) 0.0267(14)
C37 0.0554(17) 0.0522(8) 0.0637(8) 0.0152(7) 0.0064(11) 0.0141(10)
C38 0.0645(18) 0.0540(8) 0.0629(12) 0.0207(6) 0.0146(12) 0.0188(9)
C39 0.0649(19) 0.0578(11) 0.0652(8) 0.0248(7) 0.0165(11) 0.0209(12)
C40 0.0475(17) 0.0642(9) 0.0593(8) 0.0178(7) 0.0040(10) 0.0095(10)
C41 0.092(2) 0.0535(11) 0.0634(8) 0.0073(7) 0.0104(12) 0.0226(13)
C42 0.081(2) 0.0737(9) 0.0619(13) 0.0183(7) 0.0119(14) 0.0253(10)
C43 0.070(2) 0.0747(10) 0.0687(13) 0.0280(7) 0.0007(15) 0.0112(13)

loop_
_atom_type_symbol
_atom_type_description
_atom_type_scat_dispersion_real
_atom_type_scat_dispersion_imag
_atom_type_scat_source
C C 0.0033 0.0016 'International Tables Vol C Tables 4.2.6.8 and 6.1.1.4'
H H 0.0000 0.0000 'International Tables Vol C Tables 4.2.6.8 and 6.1.1.4'
Cl Cl 0.1484 0.1585 'International Tables Vol C Tables 4.2.6.8 and 6.1.1.4'
N N 0.0061 0.0033 'International Tables Vol C Tables 4.2.6.8 and 6.1.1.4'
O O 0.0106 0.0060 'International Tables Vol C Tables 4.2.6.8 and 6.1.1.4'

loop_
_geom_angle_atom_site_label_1
_geom_angle_atom_site_label_2
_geom_angle_atom_site_label_3
_geom_angle
_geom_angle_site_symmetry_1
_geom_angle_site_symmetry_3
_geom_angle_publ_flag
Cl1 C44 H44 108.8 . . ?
Cl2 C44 Cl1 110.1(2) . . ?
Cl2 C44 H44 108.8 . . ?
Cl3 C44 Cl1 110.0(2) . . ?
Cl3 C44 Cl2 110.3(2) . . ?
Cl3 C44 H44 108.8 . . ?
Cl4 C45 Cl5 107.9(3) . . ?
Cl4 C45 Cl6 111.9(3) . . ?
Cl4 C45 H45 109.1 . . ?
Cl5 C45 H45 109.1 . . ?
Cl6 C45 Cl5 109.8(3) . . ?
Cl6 C45 H45 109.1 . . ?
Cl7 C46 H46 108.1 . . ?
Cl8 C46 Cl7 112.3(3) . . ?
Cl8 C46 Cl9 111.6(2) . . ?
Cl8 C46 H46 108.1 . . ?
Cl9 C46 Cl7 108.5(3) . . ?
Cl9 C46 H46 108.1 . . ?
C6 N1 C43 124.5(3) . . ?
C7 N1 C6 110.4(2) . . ?
C7 N1 C43 125.1(3) . . ?
C5 N2 C8 125.8(2) . . ?
C7 N2 C5 109.4(3) . . ?
C7 N2 C8 124.7(3) . . ?
C00R N3 C15 124.4(3) . . ?
C00R N3 C16 109.8(3) . . ?
C16 N3 C15 125.7(3) . . ?
C00R N4 C21 109.6(3) . . ?
C00R N4 C22 124.0(3) . . ?
C21 N4 C22 126.4(3) . . ?
C00O N5 C29 123.8(3) . . ?
C30 N5 C00O 110.0(3) . . ?
C30 N5 C29 126.2(3) . . ?
C00O N6 C35 109.7(3) . . ?
C00O N6 C36 122.9(3) . . ?
C35 N6 C36 127.4(3) . . ?
O3 C00O N5 126.6(3) . . ?
O3 C00O N6 127.3(3) . . ?
N6 C00O N5 106.1(3) . . ?
O2 C00R N3 126.9(3) . . ?
O2 C00R N4 126.5(3) . . ?
N4 C00R N3 106.7(3) . . ?
C2 C1 H1 121.1 . . ?
C2 C1 C6 117.8(3) . . ?
C6 C1 H1 121.1 . . ?
C1 C2 H2 119.4 . . ?
C3 C2 C1 121.3(4) . . ?
C3 C2 H2 119.4 . . ?
C2 C3 H3 119.1 . . ?
C2 C3 C4 121.7(3) . . ?
C4 C3 H3 119.2 . . ?
C3 C4 H4 121.8 . . ?
C5 C4 C3 116.3(3) . . ?
C5 C4 H4 121.9 . . ?
C4 C5 N2 130.6(3) . . ?
C4 C5 C6 122.7(3) . . ?
C6 C5 N2 106.7(2) . . ?
C1 C6 N1 132.5(3) . . ?
C1 C6 C5 120.2(3) . . ?
C5 C6 N1 107.3(3) . . ?
O1 C7 N1 128.0(3) . . ?
O1 C7 N2 125.7(3) . . ?
N1 C7 N2 106.3(3) . . ?
N2 C8 H8A 108.7 . . ?
N2 C8 H8B 108.7 . . ?
N2 C8 C9 114.2(3) . . ?
H8A C8 H8B 107.6 . . ?
C9 C8 H8A 108.7 . . ?
C9 C8 H8B 108.7 . . ?
C10 C9 C8 120.3(3) . . ?
C14 C9 C8 122.0(3) . . ?
C14 C9 C10 117.7(3) . . ?
C9 C10 H10 119.5 . . ?
C11 C10 C9 121.0(3) . . ?
C11 C10 H10 119.5 . . ?
C10 C11 H11 119.1 . . ?
C10 C11 C12 121.8(3) . . ?
C12 C11 H11 119.1 . . ?
C11 C12 C13 117.3(3) . . ?
C11 C12 C15 121.6(3) . . ?
C13 C12 C15 121.1(3) . . ?
C12 C13 H13 119.6 . . ?
C14 C13 C12 120.8(3) . . ?
C14 C13 H13 119.6 . . ?
C9 C14 H14 119.3 . . ?
C13 C14 C9 121.4(3) . . ?
C13 C14 H14 119.3 . . ?
N3 C15 C12 114.0(3) . . ?
N3 C15 H15A 108.7 . . ?
N3 C15 H15B 108.7 . . ?
C12 C15 H15A 108.7 . . ?
C12 C15 H15B 108.8 . . ?
H15A C15 H15B 107.6 . . ?
C17 C16 N3 131.7(4) . . ?
C17 C16 C21 122.0(4) . . ?
C21 C16 N3 106.3(3) . . ?
C16 C17 H17 121.7 . . ?
C16 C17 C18 116.7(4) . . ?
C18 C17 H17 121.7 . . ?
C17 C18 H18 118.9 . . ?
C19 C18 C17 122.3(4) . . ?
C19 C18 H18 118.9 . . ?
C18 C19 H19 119.7 . . ?
C18 C19 C20 120.6(4) . . ?
C20 C19 H19 119.7 . . ?
C19 C20 H20 121.1 . . ?
C21 C20 C19 117.9(4) . . ?
C21 C20 H20 121.1 . . ?
N4 C21 C16 107.7(3) . . ?
C20 C21 N4 131.9(4) . . ?
C20 C21 C16 120.4(3) . . ?
N4 C22 H22A 108.7 . . ?
N4 C22 H22B 108.7 . . ?
N4 C22 C23 114.1(3) . . ?
H22A C22 H22B 107.6 . . ?
C23 C22 H22A 108.7 . . ?
C23 C22 H22B 108.7 . . ?
C24 C23 C22 120.6(3) . . ?
C24 C23 C27 118.2(3) . . ?
C27 C23 C22 121.2(3) . . ?
C23 C24 H24 119.4 . . ?
C23 C24 C25 121.3(3) . . ?
C25 C24 H24 119.4 . . ?
C24 C25 H25 120.1 . . ?
C26 C25 C24 119.7(3) . . ?
C26 C25 H25 120.1 . . ?
C25 C26 C29 119.5(3) . . ?
C28 C26 C25 118.8(3) . . ?
C28 C26 C29 121.8(3) . . ?
C23 C27 H27 119.8 . . ?
C23 C27 C28 120.4(3) . . ?
C28 C27 H27 119.8 . . ?
C26 C28 C27 121.7(4) . . ?
C26 C28 H28 119.2 . . ?
C27 C28 H28 119.2 . . ?
N5 C29 C26 114.0(3) . . ?
N5 C29 H29A 108.8 . . ?
N5 C29 H29B 108.8 . . ?
C26 C29 H29A 108.8 . . ?
C26 C29 H29B 108.8 . . ?
H29A C29 H29B 107.7 . . ?
C31 C30 N5 131.6(3) . . ?
C31 C30 C35 122.1(3) . . ?
C35 C30 N5 106.3(2) . . ?
C30 C31 H31 121.5 . . ?
C30 C31 C32 117.0(3) . . ?
C32 C31 H31 121.5 . . ?
C31 C32 H32 119.4 . . ?
C33 C32 C31 121.2(3) . . ?
C33 C32 H32 119.4 . . ?
C32 C33 H33 118.6 . . ?
C32 C33 C34 122.7(4) . . ?
C34 C33 H33 118.6 . . ?
C33 C34 H34 122.0 . . ?
C33 C34 C35 115.9(4) . . ?
C35 C34 H34 122.0 . . ?
N6 C35 C34 131.0(3) . . ?
C30 C35 N6 107.9(3) . . ?
C30 C35 C34 121.1(3) . . ?
N6 C36 H36A 108.4 . . ?
N6 C36 H36B 108.4 . . ?
N6 C36 C37 115.3(3) . . ?
H36A C36 H36B 107.5 . . ?
C37 C36 H36A 108.4 . . ?
C37 C36 H36B 108.4 . . ?
C38 C37 C36 122.6(3) . . ?
C38 C37 C41 118.1(3) . . ?
C41 C37 C36 119.2(3) . . ?
C37 C38 H38 120.0 . . ?
C37 C38 C39 120.0(3) . . ?
C39 C38 H38 120.0 . . ?
C38 C39 H39 119.0 . . ?
C40 C39 C38 122.0(3) . . ?
C40 C39 H39 119.0 . . ?
C39 C40 C42 118.0(3) . . ?
C39 C40 C43 122.8(3) . . ?
C42 C40 C43 119.2(3) . . ?
C37 C41 H41 119.3 . . ?
C37 C41 C42 121.5(3) . . ?
C42 C41 H41 119.3 . . ?
C40 C42 C41 120.3(3) . . ?
C40 C42 H42 119.8 . . ?
C41 C42 H42 119.8 . . ?
N1 C43 C40 114.4(3) . . ?
N1 C43 H43A 108.7 . . ?
N1 C43 H43B 108.7 . . ?
C40 C43 H43A 108.7 . . ?
C40 C43 H43B 108.7 . . ?
H43A C43 H43B 107.6 . . ?

loop_
_geom_bond_atom_site_label_1
_geom_bond_atom_site_label_2
_geom_bond_distance
_geom_bond_site_symmetry_2
_geom_bond_publ_flag
Cl1 C44 1.747(4) . ?
Cl2 C44 1.726(4) . ?
Cl3 C44 1.725(5) . ?
C44 H44 0.9800 . ?
Cl4 C45 1.711(5) . ?
Cl5 C45 1.760(5) . ?
Cl6 C45 1.721(5) . ?
C45 H45 0.9800 . ?
Cl7 C46 1.751(4) . ?
Cl8 C46 1.717(5) . ?
Cl9 C46 1.741(5) . ?
C46 H46 0.9800 . ?
O1 C7 1.226(4) . ?
O2 C00R 1.239(4) . ?
O3 C00O 1.238(4) . ?
N1 C6 1.398(4) . ?
N1 C7 1.373(4) . ?
N1 C43 1.447(4) . ?
N2 C5 1.418(4) . ?
N2 C7 1.383(3) . ?
N2 C8 1.438(4) . ?
N3 C00R 1.380(4) . ?
N3 C15 1.433(5) . ?
N3 C16 1.405(4) . ?
N4 C00R 1.377(5) . ?
N4 C21 1.395(4) . ?
N4 C22 1.449(5) . ?
N5 C00O 1.387(4) . ?
N5 C29 1.449(4) . ?
N5 C30 1.393(4) . ?
N6 C00O 1.371(4) . ?
N6 C35 1.389(4) . ?
N6 C36 1.428(4) . ?
C1 H1 0.9300 . ?
C1 C2 1.380(5) . ?
C1 C6 1.386(5) . ?
C2 H2 0.9300 . ?
C2 C3 1.378(5) . ?
C3 H3 0.9300 . ?
C3 C4 1.393(6) . ?
C4 H4 0.9300 . ?
C4 C5 1.377(4) . ?
C5 C6 1.384(4) . ?
C8 H8A 0.9700 . ?
C8 H8B 0.9700 . ?
C8 C9 1.508(5) . ?
C9 C10 1.390(4) . ?
C9 C14 1.377(5) . ?
C10 H10 0.9300 . ?
C10 C11 1.351(5) . ?
C11 H11 0.9300 . ?
C11 C12 1.385(5) . ?
C12 C13 1.389(4) . ?
C12 C15 1.518(5) . ?
C13 H13 0.9300 . ?
C13 C14 1.369(5) . ?
C14 H14 0.9300 . ?
C15 H15A 0.9700 . ?
C15 H15B 0.9700 . ?
C16 C17 1.357(5) . ?
C16 C21 1.395(5) . ?
C17 H17 0.9300 . ?
C17 C18 1.395(6) . ?
C18 H18 0.9300 . ?
C18 C19 1.355(7) . ?
C19 H19 0.9300 . ?
C19 C20 1.392(6) . ?
C20 H20 0.9300 . ?
C20 C21 1.372(5) . ?
C22 H22A 0.9700 . ?
C22 H22B 0.9700 . ?
C22 C23 1.511(5) . ?
C23 C24 1.368(4) . ?
C23 C27 1.372(5) . ?
C24 H24 0.9300 . ?
C24 C25 1.399(4) . ?
C25 H25 0.9300 . ?
C25 C26 1.374(5) . ?
C26 C28 1.353(4) . ?
C26 C29 1.513(4) . ?
C27 H27 0.9300 . ?
C27 C28 1.386(5) . ?
C28 H28 0.9300 . ?
C29 H29A 0.9700 . ?
C29 H29B 0.9700 . ?
C30 C31 1.366(4) . ?
C30 C35 1.385(4) . ?
C31 H31 0.9300 . ?
C31 C32 1.399(5) . ?
C32 H32 0.9300 . ?
C32 C33 1.359(6) . ?
C33 H33 0.9300 . ?
C33 C34 1.389(5) . ?
C34 H34 0.9300 . ?
C34 C35 1.402(5) . ?
C36 H36A 0.9700 . ?
C36 H36B 0.9700 . ?
C36 C37 1.520(5) . ?
C37 C38 1.376(4) . ?
C37 C41 1.381(5) . ?
C38 H38 0.9300 . ?
C38 C39 1.391(5) . ?
C39 H39 0.9300 . ?
C39 C40 1.367(4) . ?
C40 C42 1.378(5) . ?
C40 C43 1.509(5) . ?
C41 H41 0.9300 . ?
C41 C42 1.387(5) . ?
C42 H42 0.9300 . ?
C43 H43A 0.9700 . ?
C43 H43B 0.9700 . ?

loop_
_geom_torsion_atom_site_label_1
_geom_torsion_atom_site_label_2
_geom_torsion_atom_site_label_3
_geom_torsion_atom_site_label_4
_geom_torsion
_geom_torsion_site_symmetry_1
_geom_torsion_site_symmetry_2
_geom_torsion_site_symmetry_3
_geom_torsion_site_symmetry_4
_geom_torsion_publ_flag
N2 C5 C6 N1 1.5(4) . . . . ?
N2 C5 C6 C1 -178.5(3) . . . . ?
N2 C8 C9 C10 138.1(3) . . . . ?
N2 C8 C9 C14 -44.0(4) . . . . ?
N3 C16 C17 C18 -179.5(3) . . . . ?
N3 C16 C21 N4 0.7(3) . . . . ?
N3 C16 C21 C20 -179.2(3) . . . . ?
N4 C22 C23 C24 -47.6(4) . . . . ?
N4 C22 C23 C27 134.7(3) . . . . ?
N5 C30 C31 C32 179.5(3) . . . . ?
N5 C30 C35 N6 -0.3(3) . . . . ?
N5 C30 C35 C34 -179.8(3) . . . . ?
N6 C36 C37 C38 -8.8(5) . . . . ?
N6 C36 C37 C41 175.1(3) . . . . ?
C00O N5 C29 C26 -109.8(3) . . . . ?
C00O N5 C30 C31 -179.4(4) . . . . ?
C00O N5 C30 C35 -0.2(3) . . . . ?
C00O N6 C35 C30 0.7(4) . . . . ?
C00O N6 C35 C34 -179.9(3) . . . . ?
C00O N6 C36 C37 91.6(4) . . . . ?
C00R N3 C15 C12 -112.3(3) . . . . ?
C00R N3 C16 C17 -179.3(3) . . . . ?
C00R N3 C16 C21 -1.2(3) . . . . ?
C00R N4 C21 C16 0.0(3) . . . . ?
C00R N4 C21 C20 179.9(3) . . . . ?
C00R N4 C22 C23 113.1(3) . . . . ?
C1 C2 C3 C4 -0.9(7) . . . . ?
C2 C1 C6 N1 179.5(4) . . . . ?
C2 C1 C6 C5 -0.4(6) . . . . ?
C2 C3 C4 C5 0.6(6) . . . . ?
C3 C4 C5 N2 178.1(4) . . . . ?
C3 C4 C5 C6 -0.3(5) . . . . ?
C4 C5 C6 N1 -179.8(3) . . . . ?
C4 C5 C6 C1 0.2(6) . . . . ?
C5 N2 C7 O1 178.8(3) . . . . ?
C5 N2 C7 N1 1.5(4) . . . . ?
C5 N2 C8 C9 -88.3(4) . . . . ?
C6 N1 C7 O1 -177.7(3) . . . . ?
C6 N1 C7 N2 -0.5(4) . . . . ?
C6 N1 C43 C40 61.9(4) . . . . ?
C6 C1 C2 C3 0.8(6) . . . . ?
C7 N1 C6 C1 179.4(4) . . . . ?
C7 N1 C6 C5 -0.7(4) . . . . ?
C7 N1 C43 C40 -116.7(4) . . . . ?
C7 N2 C5 C4 179.6(4) . . . . ?
C7 N2 C5 C6 -1.9(4) . . . . ?
C7 N2 C8 C9 95.2(4) . . . . ?
C8 N2 C5 C4 2.7(6) . . . . ?
C8 N2 C5 C6 -178.8(3) . . . . ?
C8 N2 C7 O1 -4.3(5) . . . . ?
C8 N2 C7 N1 178.4(3) . . . . ?
C8 C9 C10 C11 178.2(3) . . . . ?
C8 C9 C14 C13 -179.1(3) . . . . ?
C9 C10 C11 C12 0.5(5) . . . . ?
C10 C9 C14 C13 -1.1(5) . . . . ?
C10 C11 C12 C13 -0.2(5) . . . . ?
C10 C11 C12 C15 179.0(3) . . . . ?
C11 C12 C13 C14 -0.7(5) . . . . ?
C11 C12 C15 N3 -131.5(3) . . . . ?
C12 C13 C14 C9 1.4(6) . . . . ?
C13 C12 C15 N3 47.7(4) . . . . ?
C14 C9 C10 C11 0.2(5) . . . . ?
C15 N3 C00R O2 2.3(5) . . . . ?
C15 N3 C00R N4 -177.4(3) . . . . ?
C15 N3 C16 C17 -0.7(5) . . . . ?
C15 N3 C16 C21 177.4(3) . . . . ?
C15 C12 C13 C14 -180.0(3) . . . . ?
C16 N3 C00R O2 -179.1(3) . . . . ?
C16 N3 C00R N4 1.2(3) . . . . ?
C16 N3 C15 C12 69.4(4) . . . . ?
C16 C17 C18 C19 -3.9(6) . . . . ?
C17 C16 C21 N4 179.0(3) . . . . ?
C17 C16 C21 C20 -0.9(5) . . . . ?
C17 C18 C19 C20 3.4(6) . . . . ?
C18 C19 C20 C21 -1.5(6) . . . . ?
C19 C20 C21 N4 -179.7(3) . . . . ?
C19 C20 C21 C16 0.2(5) . . . . ?
C21 N4 C00R O2 179.5(3) . . . . ?
C21 N4 C00R N3 -0.7(3) . . . . ?
C21 N4 C22 C23 -62.4(4) . . . . ?
C21 C16 C17 C18 2.6(5) . . . . ?
C22 N4 C00R O2 3.3(5) . . . . ?
C22 N4 C00R N3 -176.9(3) . . . . ?
C22 N4 C21 C16 176.1(3) . . . . ?
C22 N4 C21 C20 -4.0(5) . . . . ?
C22 C23 C24 C25 -177.1(3) . . . . ?
C22 C23 C27 C28 176.5(3) . . . . ?
C23 C24 C25 C26 0.6(5) . . . . ?
C23 C27 C28 C26 0.6(6) . . . . ?
C24 C23 C27 C28 -1.3(5) . . . . ?
C24 C25 C26 C28 -1.3(5) . . . . ?
C24 C25 C26 C29 176.6(3) . . . . ?
C25 C26 C28 C27 0.7(5) . . . . ?
C25 C26 C29 N5 53.8(4) . . . . ?
C27 C23 C24 C25 0.7(5) . . . . ?
C28 C26 C29 N5 -128.4(3) . . . . ?
C29 N5 C00O O3 -0.2(5) . . . . ?
C29 N5 C00O N6 -179.0(3) . . . . ?
C29 N5 C30 C31 0.2(6) . . . . ?
C29 N5 C30 C35 179.4(3) . . . . ?
C29 C26 C28 C27 -177.2(3) . . . . ?
C30 N5 C00O O3 179.4(3) . . . . ?
C30 N5 C00O N6 0.6(3) . . . . ?
C30 N5 C29 C26 70.7(4) . . . . ?
C30 C31 C32 C33 -0.4(6) . . . . ?
C31 C30 C35 N6 179.0(3) . . . . ?
C31 C30 C35 C34 -0.5(5) . . . . ?
C31 C32 C33 C34 0.5(7) . . . . ?
C32 C33 C34 C35 -0.5(6) . . . . ?
C33 C34 C35 N6 -178.9(3) . . . . ?
C33 C34 C35 C30 0.5(5) . . . . ?
C35 N6 C00O O3 -179.6(3) . . . . ?
C35 N6 C00O N5 -0.8(3) . . . . ?
C35 N6 C36 C37 -87.4(4) . . . . ?
C35 C30 C31 C32 0.5(5) . . . . ?
C36 N6 C00O O3 1.3(5) . . . . ?
C36 N6 C00O N5 -179.9(3) . . . . ?
C36 N6 C35 C30 179.8(3) . . . . ?
C36 N6 C35 C34 -0.8(5) . . . . ?
C36 C37 C38 C39 -175.5(3) . . . . ?
C36 C37 C41 C42 173.8(3) . . . . ?
C37 C38 C39 C40 2.3(5) . . . . ?
C37 C41 C42 C40 1.4(5) . . . . ?
C38 C37 C41 C42 -2.5(5) . . . . ?
C38 C39 C40 C42 -3.4(5) . . . . ?
C38 C39 C40 C43 175.7(3) . . . . ?
C39 C40 C42 C41 1.5(5) . . . . ?
C39 C40 C43 N1 31.6(5) . . . . ?
C41 C37 C38 C39 0.7(5) . . . . ?
C42 C40 C43 N1 -149.3(3) . . . . ?
C43 N1 C6 C1 0.7(6) . . . . ?
C43 N1 C6 C5 -179.4(3) . . . . ?
C43 N1 C7 O1 1.0(6) . . . . ?
C43 N1 C7 N2 178.2(3) . . . . ?
C43 C40 C42 C41 -177.6(3) . . . . ?

loop_
_smtbx_masks_void_nr
_smtbx_masks_void_average_x
_smtbx_masks_void_average_y
_smtbx_masks_void_average_z
_smtbx_masks_void_volume
_smtbx_masks_void_count_electrons
_smtbx_masks_void_content
1 0.000 0.500 0.000 424.2 119.4 ?
